data_1522275
loop_
_publ_author_name
'Yartys', V.A.'
'Denys, R.V.'
'Hauback, B.C.'
'Delaplane, R.G.'
'Bulyk, I.I.'

_publ_section_title
;
 Powder neutron diffraction study of Nd6 Fe13 Ga D12.3 with a filled(Nd6
 Fe13 Si)-type structure
;
_journal_name_full 'Journal of Alloys Compd.'
_journal_page_first 158
_journal_page_last 164
_journal_volume 312
_journal_year 2000
_chemical_formula_sum 'D12.25 Fe13 Ga Nd6'
_chemical_name_systematic 'Nd6 Fe13 Ga D12.25'
_space_group_IT_number 140
_symmetry_space_group_name_Hall '-I 4 2c'
_symmetry_space_group_name_H-M 'I 4/m c m'
_cell_angle_alpha 90
_cell_angle_beta 90
_cell_angle_gamma 90
_cell_formula_units_Z 4
_cell_length_a 8.152
_cell_length_b 8.152
_cell_length_c 25.21
_cell_volume 1675.333
_citation_journal_id_ASTM JALCEU
_cod_data_source_file Yartys_JALCEU_2000_1438.cif
_cod_data_source_block D12.25Fe13Ga1Nd6
_cod_original_formula_sum 'D12.25 Fe13 Ga1 Nd6'
_cod_database_code 1522275

loop_
_symmetry_equiv_pos_as_xyz
x,y,z
-y,x,z
-x,-y,z
y,-x,z
x,-y,-z+1/2
y,x,-z+1/2
-x,y,-z+1/2
-y,-x,-z+1/2
-x,-y,-z
y,-x,-z
x,y,-z
-y,x,-z
-x,y,z-1/2
-y,-x,z-1/2
x,-y,z-1/2
y,x,z-1/2
x+1/2,y+1/2,z+1/2
-y+1/2,x+1/2,z+1/2
-x+1/2,-y+1/2,z+1/2
y+1/2,-x+1/2,z+1/2
x+1/2,-y+1/2,-z+1
y+1/2,x+1/2,-z+1
-x+1/2,y+1/2,-z+1
-y+1/2,-x+1/2,-z+1
-x+1/2,-y+1/2,-z+1/2
y+1/2,-x+1/2,-z+1/2
x+1/2,y+1/2,-z+1/2
-y+1/2,x+1/2,-z+1/2
-x+1/2,y+1/2,z
-y+1/2,-x+1/2,z
x+1/2,-y+1/2,z
y+1/2,x+1/2,z

loop_
_atom_site_label
_atom_site_type_symbol
_atom_site_fract_x
_atom_site_fract_y
_atom_site_fract_z
_atom_site_occupancy
_atom_site_U_iso_or_equiv
Ga1 Ga 0 0 0.25 1 0.0
D1 D 0.5 0 0.1344 0.77 0.0
Fe4 Fe 0 0.5 0 1 0.0
Nd2 Nd 0 0 0.0998 1 0.0
D2 D 0.3682 0.8682 0.2205 0.93 0.0
D4 D 0.0695 0.2344 0.1426 0.76 0.0
Fe2 Fe 0.0688 0.2142 0 1 0.0
Fe1 Fe 0.1761 0.6761 0.0536 1 0.0
D3 D 0.5 0.5 0 0.91 0.0
Fe3 Fe 0.6138 0.1138 0.0909 1 0.0
Nd1 Nd 0.1698 0.6698 0.1874 1 0.0
